data_7024076
loop_
_publ_author_name
'Kosone, Takashi'
'Suzuki, Yusuke'
'Ono, Syota'
'Kanadani, Chikahide'
'Saito, Toshiaki'
'Kitazawa, Takafumi'

_publ_section_title
;
 A new spin crossover heterometallic Fe(II)Ag(I) coordination polymer with
 the [Ag(2)(CN)(3)](-) unit: crystallographic and magnetic study.
;
_journal_issue 7
_journal_name_full 'Dalton transactions (Cambridge, England : 2003)'
_journal_page_first 1786
_journal_page_last 1790
_journal_paper_doi 10.1039/b910354f
_journal_volume 39
_journal_year 2010
_chemical_formula_sum 'C19 H18 Ag3 Fe N7'
_chemical_formula_weight 723.86
_chemical_name_systematic
;
?
;
_space_group_IT_number 9
_symmetry_cell_setting monoclinic
_symmetry_space_group_name_Hall 'C -2yc'
_symmetry_space_group_name_H-M 'C 1 c 1'
_atom_sites_solution_hydrogens geom
_atom_sites_solution_primary direct
_atom_sites_solution_secondary difmap
_audit_creation_method SHELXL-97
_cell_angle_alpha 90.00
_cell_angle_beta 101.028(2)
_cell_angle_gamma 90.00
_cell_formula_units_Z 4
_cell_length_a 12.7485(11)
_cell_length_b 13.5326(11)
_cell_length_c 14.0610(11)
_cell_measurement_reflns_used 2758
_cell_measurement_temperature 293(2)
_cell_measurement_theta_max 28.23
_cell_measurement_theta_min 2.24
_cell_volume 2381.0(3)
_computing_cell_refinement 'Bruker SMART'
_computing_data_collection 'Bruker SMART'
_computing_data_reduction 'Bruker SAINT'
_computing_molecular_graphics 'Bruker SHELXTL'
_computing_publication_material 'Bruker SHELXTL'
_computing_structure_refinement 'SHELXL-97 (Sheldrick, 1997)'
_computing_structure_solution 'SHELXS-97 (Sheldrick, 1990)'
_diffrn_ambient_temperature 293(2)
_diffrn_detector_area_resol_mean 8.366
_diffrn_measured_fraction_theta_full 0.993
_diffrn_measured_fraction_theta_max 0.993
_diffrn_measurement_device_type 'CCD area detector'
_diffrn_measurement_method 'phi and omega scans'
_diffrn_radiation_monochromator graphite
_diffrn_radiation_source 'fine-focus sealed tube'
_diffrn_radiation_type MoK\a
_diffrn_radiation_wavelength 0.71073
_diffrn_reflns_av_R_equivalents 0.0255
_diffrn_reflns_av_sigmaI/netI 0.0372
_diffrn_reflns_limit_h_max 14
_diffrn_reflns_limit_h_min -16
_diffrn_reflns_limit_k_max 17
_diffrn_reflns_limit_k_min -18
_diffrn_reflns_limit_l_max 18
_diffrn_reflns_limit_l_min -18
_diffrn_reflns_number 8756
_diffrn_reflns_theta_full 28.35
_diffrn_reflns_theta_max 28.35
_diffrn_reflns_theta_min 2.22
_diffrn_standards_decay_% 0
_exptl_absorpt_coefficient_mu 3.047
_exptl_absorpt_correction_T_max 0.4617
_exptl_absorpt_correction_T_min 0.4617
_exptl_absorpt_correction_type empirical
_exptl_absorpt_process_details 'SADABS; sheldrick 1996'
_exptl_crystal_colour colorless
_exptl_crystal_density_diffrn 2.019
_exptl_crystal_density_meas ?
_exptl_crystal_density_method 'not measured'
_exptl_crystal_description block
_exptl_crystal_F_000 1392
_exptl_crystal_size_max 0.30
_exptl_crystal_size_mid 0.30
_exptl_crystal_size_min 0.30
_refine_diff_density_max 1.243
_refine_diff_density_min -0.737
_refine_diff_density_rms 0.151
_refine_ls_abs_structure_details 'Flack H D (1983), Acta Cryst. A39, 876-881'
_refine_ls_abs_structure_Flack 0.33(10)
_refine_ls_extinction_method none
_refine_ls_goodness_of_fit_ref 1.250
_refine_ls_hydrogen_treatment constr
_refine_ls_matrix_type full
_refine_ls_number_parameters 258
_refine_ls_number_reflns 4519
_refine_ls_number_restraints 552
_refine_ls_restrained_S_all 1.184
_refine_ls_R_factor_all 0.0689
_refine_ls_R_factor_gt 0.0657
_refine_ls_shift/su_max 0.049
_refine_ls_shift/su_mean 0.007
_refine_ls_structure_factor_coef Fsqd
_refine_ls_weighting_details 'calc w=1/[\s^2^(Fo^2^)+(0.0315P)^2^+24.8016P] where P=(Fo^2^+2Fc^2^)/3'
_refine_ls_weighting_scheme calc
_refine_ls_wR_factor_gt 0.1245
_refine_ls_wR_factor_ref 0.1269
_reflns_number_gt 4313
_reflns_number_total 4519
_reflns_threshold_expression >2sigma(I)
_cod_data_source_file b910354f.txt
_cod_data_source_block 071203f_Cc293K
_cod_depositor_comments
;
The following automatic conversions were performed:

'_symmetry_cell_setting' value 'Monoclinic' changed to 'monoclinic'
according to /home/saulius/struct/CIF-dictionaries/cif_core.dic
dictionary named 'cif_core.dic' version 2.4.2 from 2011-04-26.

Automatic conversion script
Id: cif_fix_values 1891 2012-01-12 08:04:46Z andrius 

The following automatic conversions were performed:

'_exptl_crystal_density_meas' value 'not measured' was changed to '?'
- the value is perceived as not measured.

Automatic conversion script
Id: cif_fix_values 3008 2015-01-20 13:52:24Z robertas 
;
_cod_original_sg_symbol_H-M Cc
_cod_database_code 7024076

loop_
_symmetry_equiv_pos_as_xyz
'x, y, z'
'x, -y, z+1/2'
'x+1/2, y+1/2, z'
'x+1/2, -y+1/2, z+1/2'

loop_
_atom_site_label
_atom_site_type_symbol
_atom_site_fract_x
_atom_site_fract_y
_atom_site_fract_z
_atom_site_U_iso_or_equiv
_atom_site_adp_type
_atom_site_occupancy
_atom_site_symmetry_multiplicity
_atom_site_calc_flag
_atom_site_refinement_flags
_atom_site_disorder_assembly
_atom_site_disorder_group
C19 C -0.046(2) 0.9883(18) -0.1291(12) 0.0359(11) Uani 0.60(3) 1 d PDU A 1
N7 N -0.0794(15) 1.0195(17) -0.2048(12) 0.0338(16) Uani 0.60(3) 1 d PDU A 1
C20 C -0.046(3) 0.997(2) -0.2213(17) 0.0359(11) Uani 0.40(3) 1 d PDU A 2
N8 N -0.012(2) 0.973(2) -0.1449(18) 0.0338(16) Uani 0.40(3) 1 d PDU A 2
C16 C 0.3460(12) 0.6898(10) 0.1718(8) 0.0359(11) Uani 1 1 d U . .
C17 C 0.2915(13) 0.6218(12) 0.5211(12) 0.046(3) Uani 1 1 d U . .
N5 N 0.2671(12) 0.6582(9) 0.4523(10) 0.038(2) Uani 1 1 d U . .
Ag3 Ag -0.13554(9) 1.06169(13) -0.34477(7) 0.0700(5) Uani 1 1 d DU . .
N2 N 0.0814(8) 0.6318(7) 0.2736(8) 0.039(2) Uani 1 1 d DU . .
Ag1 Ag -0.05545(18) 0.82936(5) 0.57974(14) 0.0461(2) Uani 1 1 d U . .
Ag2 Ag 0.02701(4) 0.93775(9) 0.00556(4) 0.0452(3) Uani 1 1 d DU . .
Fe1 Fe 0.1965(2) 0.75004(17) 0.32993(18) 0.0243(2) Uani 1 1 d U A .
C18 C 0.0365(12) 0.8200(10) 0.4708(8) 0.0359(11) Uani 1 1 d U A .
N1 N 0.3043(8) 0.8690(7) 0.3862(7) 0.0302(19) Uani 1 1 d DU . .
N3 N 0.1275(12) 0.8445(9) 0.2106(9) 0.036(2) Uani 1 1 d U . .
C4 C 0.3352(12) 1.0422(9) 0.4190(11) 0.049(3) Uani 1 1 d DU . .
C5 C 0.2708(11) 0.9627(8) 0.3857(10) 0.040(3) Uani 1 1 d DU . .
H5 H 0.1990 0.9752 0.3611 0.048 Uiso 1 1 calc R . .
C2 C 0.4810(9) 0.9257(9) 0.4614(8) 0.042(3) Uani 1 1 d DU . .
C1 C 0.4081(8) 0.8536(9) 0.4236(7) 0.040(3) Uani 1 1 d DU . .
H1 H 0.4330 0.7889 0.4241 0.048 Uiso 1 1 calc R . .
C8 C -0.0215(9) 0.6496(8) 0.2364(7) 0.039(3) Uani 1 1 d DU . .
H8 H -0.0464 0.7142 0.2366 0.047 Uiso 1 1 calc R . .
C9 C -0.0927(10) 0.5763(9) 0.1977(9) 0.050(3) Uani 1 1 d DU . .
C10 C -0.0540(10) 0.4803(9) 0.2014(11) 0.045(3) Uani 1 1 d DU . .
H10 H -0.1008 0.4285 0.1808 0.054 Uiso 1 1 calc R . .
C15 C 0.0888(13) 0.8818(11) 0.1345(10) 0.0359(11) Uani 1 1 d U A .
C3 C 0.4404(12) 1.0209(9) 0.4593(12) 0.058(4) Uani 1 1 d DU . .
H3 H 0.4853 1.0721 0.4859 0.070 Uiso 1 1 calc R . .
C13 C -0.2054(16) 0.6028(19) 0.1560(15) 0.066(5) Uani 1 1 d DU . .
H13A H -0.2278 0.5688 0.0956 0.098 Uiso 1 1 calc R . .
H13B H -0.2106 0.6728 0.1452 0.098 Uiso 1 1 calc R . .
H13C H -0.2505 0.5840 0.2004 0.098 Uiso 1 1 calc R . .
C7 C 0.291(2) 1.1431(14) 0.4185(18) 0.079(6) Uani 1 1 d DU . .
H7A H 0.3061 1.1699 0.4829 0.118 Uiso 1 1 calc R . .
H7B H 0.2145 1.1407 0.3963 0.118 Uiso 1 1 calc R . .
H7C H 0.3219 1.1843 0.3759 0.118 Uiso 1 1 calc R . .
C14 C 0.099(2) 0.3564(14) 0.2384(17) 0.068(5) Uani 1 1 d DU . .
H14A H 0.0437 0.3092 0.2422 0.102 Uiso 1 1 calc R . .
H14B H 0.1550 0.3500 0.2943 0.102 Uiso 1 1 calc R . .
H14C H 0.1272 0.3446 0.1809 0.102 Uiso 1 1 calc R . .
C6 C 0.5952(16) 0.903(2) 0.5018(13) 0.068(5) Uani 1 1 d DU . .
H6A H 0.6382 0.9602 0.4950 0.102 Uiso 1 1 calc R . .
H6B H 0.6181 0.8487 0.4672 0.102 Uiso 1 1 calc R . .
H6C H 0.6030 0.8865 0.5691 0.102 Uiso 1 1 calc R . .
C12 C 0.1167(10) 0.5390(8) 0.2722(10) 0.037(3) Uani 1 1 d DU . .
H12 H 0.1884 0.5266 0.2976 0.044 Uiso 1 1 calc R . .
C11 C 0.0527(11) 0.4603(9) 0.2349(11) 0.046(3) Uani 1 1 d DU . .
N6 N 0.0890(9) 0.8036(10) 0.4201(8) 0.0338(16) Uani 1 1 d U . .
N4 N 0.2985(11) 0.7039(8) 0.2358(9) 0.041(2) Uani 1 1 d U . .

loop_
_atom_site_aniso_label
_atom_site_aniso_U_11
_atom_site_aniso_U_22
_atom_site_aniso_U_33
_atom_site_aniso_U_23
_atom_site_aniso_U_13
_atom_site_aniso_U_12
C19 0.039(3) 0.042(3) 0.028(2) 0.011(2) 0.010(2) 0.003(2)
N7 0.022(4) 0.058(4) 0.022(3) 0.003(3) 0.005(2) -0.007(3)
C20 0.039(3) 0.042(3) 0.028(2) 0.011(2) 0.010(2) 0.003(2)
N8 0.022(4) 0.058(4) 0.022(3) 0.003(3) 0.005(2) -0.007(3)
C16 0.039(3) 0.042(3) 0.028(2) 0.011(2) 0.010(2) 0.003(2)
C17 0.034(7) 0.050(7) 0.047(6) 0.021(5) -0.011(5) 0.000(5)
N5 0.034(7) 0.041(5) 0.035(5) 0.006(4) -0.006(4) -0.002(4)
Ag3 0.0751(11) 0.0856(10) 0.0411(7) 0.0147(7) -0.0099(7) 0.0016(8)
N2 0.038(5) 0.046(4) 0.029(5) 0.006(4) -0.004(4) -0.006(4)
Ag1 0.0473(4) 0.0549(4) 0.0442(4) 0.0004(6) 0.0286(3) 0.0006(7)
Ag2 0.0546(7) 0.0502(5) 0.0227(4) 0.0239(4) -0.0130(4) -0.0199(6)
Fe1 0.0232(5) 0.0311(5) 0.0188(5) 0.0033(4) 0.0047(4) 0.0023(4)
C18 0.039(3) 0.042(3) 0.028(2) 0.011(2) 0.010(2) 0.003(2)
N1 0.026(4) 0.038(4) 0.031(5) 0.000(4) 0.016(4) 0.001(3)
N3 0.042(7) 0.044(5) 0.024(4) 0.009(4) 0.009(4) 0.013(4)
C4 0.074(9) 0.042(5) 0.029(7) -0.009(5) 0.009(7) -0.009(5)
C5 0.049(8) 0.040(5) 0.032(7) 0.004(5) 0.009(6) -0.002(4)
C2 0.039(6) 0.074(7) 0.019(6) -0.003(5) 0.018(5) -0.019(5)
C1 0.038(6) 0.054(6) 0.027(7) 0.010(5) 0.006(6) -0.006(5)
C8 0.038(6) 0.049(6) 0.029(7) 0.000(5) 0.003(6) 0.002(4)
C9 0.039(7) 0.069(7) 0.036(7) 0.013(6) -0.008(6) -0.019(5)
C10 0.046(6) 0.059(6) 0.032(7) -0.010(6) 0.012(6) -0.025(5)
C15 0.039(3) 0.042(3) 0.028(2) 0.011(2) 0.010(2) 0.003(2)
C3 0.076(9) 0.058(6) 0.036(8) 0.002(7) -0.002(8) -0.028(6)
C13 0.039(7) 0.093(12) 0.065(12) 0.011(10) 0.009(8) -0.015(7)
C7 0.110(16) 0.041(7) 0.091(16) -0.027(9) 0.036(13) -0.008(8)
C14 0.084(14) 0.052(7) 0.066(12) -0.003(8) 0.009(11) -0.006(7)
C6 0.051(8) 0.109(14) 0.036(9) 0.005(9) -0.010(8) -0.027(7)
C12 0.032(7) 0.050(5) 0.029(6) -0.006(5) 0.008(6) 0.001(4)
C11 0.055(7) 0.049(6) 0.040(8) -0.002(5) 0.022(7) -0.011(5)
N6 0.022(4) 0.058(4) 0.022(3) 0.003(3) 0.005(2) -0.007(3)
N4 0.053(6) 0.027(4) 0.047(5) 0.007(4) 0.023(5) 0.016(4)

loop_
_atom_type_symbol
_atom_type_description
_atom_type_scat_dispersion_real
_atom_type_scat_dispersion_imag
_atom_type_scat_source
C C 0.0033 0.0016 'International Tables Vol C Tables 4.2.6.8 and 6.1.1.4'
H H 0.0000 0.0000 'International Tables Vol C Tables 4.2.6.8 and 6.1.1.4'
N N 0.0061 0.0033 'International Tables Vol C Tables 4.2.6.8 and 6.1.1.4'
Fe Fe 0.3463 0.8444 'International Tables Vol C Tables 4.2.6.8 and 6.1.1.4'
Ag Ag -0.8971 1.1015 'International Tables Vol C Tables 4.2.6.8 and 6.1.1.4'

loop_
_geom_angle_atom_site_label_1
_geom_angle_atom_site_label_2
_geom_angle_atom_site_label_3
_geom_angle
_geom_angle_site_symmetry_1
_geom_angle_site_symmetry_3
N7 C19 Ag2 174.4(19) . .
C19 N7 Ag3 174.3(16) . .
N8 C20 Ag3 165(3) . .
C20 N8 Ag2 170(2) . .
N4 C16 Ag1 171.4(14) . 4_564
N5 C17 Ag3 170.3(15) . 3_546
C17 N5 Fe1 167.8(15) . .
N7 Ag3 C20 16.8(9) . .
N7 Ag3 C17 170.6(8) . 3_454
C20 Ag3 C17 172.1(11) . 3_454
N7 Ag3 Ag2 118.6(5) . 2_574
C20 Ag3 Ag2 103.2(10) . 2_574
C17 Ag3 Ag2 69.0(5) 3_454 2_574
C12 N2 C8 118.1(11) . .
C12 N2 Fe1 118.9(8) . .
C8 N2 Fe1 122.9(8) . .
C16 Ag1 C18 167.7(4) 4_465 .
C15 Ag2 C19 175.7(9) . .
C15 Ag2 N8 165.7(10) . .
C19 Ag2 N8 15.3(8) . .
C15 Ag2 Ag3 66.2(4) . 2_575
C19 Ag2 Ag3 111.3(7) . 2_575
N8 Ag2 Ag3 126.1(8) . 2_575
N4 Fe1 N3 84.1(5) . .
N4 Fe1 N6 176.7(6) . .
N3 Fe1 N6 92.7(5) . .
N4 Fe1 N1 91.4(5) . .
N3 Fe1 N1 88.8(5) . .
N6 Fe1 N1 88.0(4) . .
N4 Fe1 N5 96.6(5) . .
N3 Fe1 N5 178.6(7) . .
N6 Fe1 N5 86.6(5) . .
N1 Fe1 N5 89.9(4) . .
N4 Fe1 N2 90.5(5) . .
N3 Fe1 N2 90.4(5) . .
N6 Fe1 N2 90.0(5) . .
N1 Fe1 N2 177.9(5) . .
N5 Fe1 N2 90.9(4) . .
N6 C18 Ag1 170.5(12) . .
C5 N1 C1 116.0(11) . .
C5 N1 Fe1 121.6(8) . .
C1 N1 Fe1 122.4(7) . .
C15 N3 Fe1 168.2(12) . .
C5 C4 C3 116.4(12) . .
C5 C4 C7 121.0(16) . .
C3 C4 C7 122.4(15) . .
N1 C5 C4 124.7(12) . .
N1 C5 H5 117.7 . .
C4 C5 H5 117.7 . .
C1 C2 C3 115.3(12) . .
C1 C2 C6 122.6(14) . .
C3 C2 C6 122.1(14) . .
N1 C1 C2 125.5(12) . .
N1 C1 H1 117.3 . .
C2 C1 H1 117.3 . .
N2 C8 C9 123.0(11) . .
N2 C8 H8 118.5 . .
C9 C8 H8 118.5 . .
C8 C9 C10 117.1(11) . .
C8 C9 C13 119.5(14) . .
C10 C9 C13 123.4(13) . .
C11 C10 C9 121.2(11) . .
C11 C10 H10 119.4 . .
C9 C10 H10 119.4 . .
N3 C15 Ag2 177.2(13) . .
C4 C3 C2 122.1(12) . .
C4 C3 H3 119.0 . .
C2 C3 H3 119.0 . .
C9 C13 H13A 109.5 . .
C9 C13 H13B 109.5 . .
H13A C13 H13B 109.5 . .
C9 C13 H13C 109.5 . .
H13A C13 H13C 109.5 . .
H13B C13 H13C 109.5 . .
C4 C7 H7A 109.5 . .
C4 C7 H7B 109.5 . .
H7A C7 H7B 109.5 . .
C4 C7 H7C 109.5 . .
H7A C7 H7C 109.5 . .
H7B C7 H7C 109.5 . .
C11 C14 H14A 109.5 . .
C11 C14 H14B 109.5 . .
H14A C14 H14B 109.5 . .
C11 C14 H14C 109.5 . .
H14A C14 H14C 109.5 . .
H14B C14 H14C 109.5 . .
C2 C6 H6A 109.5 . .
C2 C6 H6B 109.5 . .
H6A C6 H6B 109.5 . .
C2 C6 H6C 109.5 . .
H6A C6 H6C 109.5 . .
H6B C6 H6C 109.5 . .
N2 C12 C11 123.6(12) . .
N2 C12 H12 118.2 . .
C11 C12 H12 118.2 . .
C10 C11 C12 116.8(11) . .
C10 C11 C14 122.9(14) . .
C12 C11 C14 120.1(14) . .
C18 N6 Fe1 171.5(12) . .
C16 N4 Fe1 168.4(11) . .

loop_
_geom_bond_atom_site_label_1
_geom_bond_atom_site_label_2
_geom_bond_distance
_geom_bond_site_symmetry_2
C19 N7 1.147(19) .
C19 Ag2 2.063(15) .
N7 Ag3 2.043(17) .
C20 N8 1.13(3) .
C20 Ag3 2.079(16) .
N8 Ag2 2.13(2) .
C16 N4 1.192(17) .
C16 Ag1 1.986(13) 4_564
C17 N5 1.077(19) .
C17 Ag3 2.101(14) 3_546
N5 Fe1 2.173(13) .
Ag3 C17 2.101(14) 3_454
Ag3 Ag2 3.2237(13) 2_574
N2 C12 1.336(10) .
N2 C8 1.338(8) .
N2 Fe1 2.213(10) .
Ag1 C16 1.986(13) 4_465
Ag1 C18 2.104(13) .
Ag2 C15 1.983(14) .
Ag2 Ag3 3.2237(13) 2_575
Fe1 N4 2.119(12) .
Fe1 N3 2.159(12) .
Fe1 N6 2.163(12) .
Fe1 N1 2.165(10) .
C18 N6 1.089(17) .
N1 C5 1.338(11) .
N1 C1 1.344(8) .
N3 C15 1.200(18) .
C4 C5 1.380(13) .
C4 C3 1.382(14) .
C4 C7 1.48(2) .
C5 H5 0.9300 .
C2 C1 1.383(8) .
C2 C3 1.387(9) .
C2 C6 1.49(2) .
C1 H1 0.9300 .
C8 C9 1.384(8) .
C8 H8 0.9300 .
C9 C10 1.386(8) .
C9 C13 1.49(2) .
C10 C11 1.378(13) .
C10 H10 0.9300 .
C3 H3 0.9300 .
C13 H13A 0.9600 .
C13 H13B 0.9600 .
C13 H13C 0.9600 .
C7 H7A 0.9600 .
C7 H7B 0.9600 .
C7 H7C 0.9600 .
C14 C11 1.52(2) .
C14 H14A 0.9600 .
C14 H14B 0.9600 .
C14 H14C 0.9600 .
C6 H6A 0.9600 .
C6 H6B 0.9600 .
C6 H6C 0.9600 .
C12 C11 1.382(13) .
C12 H12 0.9300 .
